data_2209925
loop_
_publ_author_name
'Saeed, Aamer'
'Eide, van der Edwin'
'Parvez, Masood'

_publ_section_title
;
 3-(2-Bromophenyl)isocoumarin
;
_journal_coeditor_code LH2111
_journal_issue 8
_journal_name_full 'Acta Crystallographica Section E'
_journal_page_first o3262
_journal_page_last o3263
_journal_paper_doi 10.1107/S1600536806024998
_journal_volume 62
_journal_year 2006
_chemical_formula_iupac 'C15 H9 Br O2'
_chemical_formula_moiety 'C15 H9 Br O2'
_chemical_formula_sum 'C15 H9 Br O2'
_chemical_formula_weight 301.13
_chemical_name_common
;
3-(2-Bromophenyl)isocoumarin
;
_chemical_name_systematic
;
3-(2-Bromophenyl)isocoumarin
;
_space_group_IT_number 33
_symmetry_cell_setting orthorhombic
_symmetry_space_group_name_Hall 'P 2c -2n'
_symmetry_space_group_name_H-M 'P n a 21'
_atom_sites_solution_hydrogens geom
_atom_sites_solution_primary direct
_atom_sites_solution_secondary difmap
_cell_angle_alpha 90.00
_cell_angle_beta 90.00
_cell_angle_gamma 90.00
_cell_formula_units_Z 4
_cell_length_a 12.595(6)
_cell_length_b 12.128(9)
_cell_length_c 7.699(6)
_cell_measurement_reflns_used 2492
_cell_measurement_temperature 173(2)
_cell_measurement_theta_max 27.5
_cell_measurement_theta_min 3.4
_cell_volume 1176.0(14)
_computing_cell_refinement 'DENZO (Otwinowski & Minor, 1997)'
_computing_data_collection 'COLLECT (Hooft, 1998)'
_computing_data_reduction 'SCALEPACK (Otwinowski & Minor, 1997)'
_computing_molecular_graphics 'ORTEPII (Johnson, 1976)'
_computing_publication_material 'SHELXL97 (Sheldrick, 1997)'
_computing_structure_refinement 'SHELXL97 (Sheldrick, 1997)'
_computing_structure_solution 'SAPI91 (Fan, 1991)'
_diffrn_ambient_temperature 173(2)
_diffrn_measured_fraction_theta_full 0.983
_diffrn_measured_fraction_theta_max 0.983
_diffrn_measurement_device_type 'Bruker--Nonius KappaCCD'
_diffrn_measurement_method '\w and \f'
_diffrn_radiation_monochromator graphite
_diffrn_radiation_source 'fine-focus sealed tube'
_diffrn_radiation_type MoK\a
_diffrn_radiation_wavelength 0.71073
_diffrn_reflns_av_R_equivalents 0.056
_diffrn_reflns_av_sigmaI/netI 0.041
_diffrn_reflns_limit_h_max 15
_diffrn_reflns_limit_h_min -16
_diffrn_reflns_limit_k_max 15
_diffrn_reflns_limit_k_min -15
_diffrn_reflns_limit_l_max 9
_diffrn_reflns_limit_l_min -9
_diffrn_reflns_number 2492
_diffrn_reflns_theta_full 27.5
_diffrn_reflns_theta_max 27.5
_diffrn_reflns_theta_min 3.4
_exptl_absorpt_coefficient_mu 3.48
_exptl_absorpt_correction_T_max 0.708
_exptl_absorpt_correction_T_min 0.594
_exptl_absorpt_correction_type multi-scan
_exptl_absorpt_process_details '(SORTAV; Blessing, 1997)'
_exptl_crystal_colour colorless
_exptl_crystal_density_diffrn 1.701
_exptl_crystal_density_method 'not measured'
_exptl_crystal_description block
_exptl_crystal_F_000 600
_exptl_crystal_size_max 0.16
_exptl_crystal_size_mid 0.14
_exptl_crystal_size_min 0.10
_refine_diff_density_max 0.37
_refine_diff_density_min -0.50
_refine_ls_abs_structure_details 'Flack (1983), 1073 Fridels'
_refine_ls_abs_structure_Flack 0.536(17)
_refine_ls_extinction_method none
_refine_ls_goodness_of_fit_ref 1.04
_refine_ls_hydrogen_treatment constr
_refine_ls_matrix_type full
_refine_ls_number_parameters 164
_refine_ls_number_reflns 2492
_refine_ls_number_restraints 1
_refine_ls_restrained_S_all 1.04
_refine_ls_R_factor_all 0.053
_refine_ls_R_factor_gt 0.038
_refine_ls_shift/su_max 0.001
_refine_ls_shift/su_mean 0.000
_refine_ls_structure_factor_coef Fsqd
_refine_ls_weighting_details 'calc w=1/[\s^2^(Fo^2^)+(0.0492P)^2^+0.803P] where P=(Fo^2^+2Fc^2^)/3'
_refine_ls_weighting_scheme calc
_refine_ls_wR_factor_gt 0.084
_refine_ls_wR_factor_ref 0.094
_reflns_number_gt 2096
_reflns_number_total 7105
_reflns_threshold_expression I>2\s(I)
_cod_data_source_file lh2111.cif
_cod_data_source_block I
_cod_depositor_comments
;
The following automatic conversions were performed:
'_symmetry_cell_setting' value 'Orthorhombic' changed to 'orthorhombic'
according to '/home/saulius/struct/CIF-dictionaries/cif_core.dic'
dictionary named 'cif_core.dic' version 2.4.1 from 2010-06-29.

Automatic conversion script
Id: cif_fix_enum 1527 2010-12-29 10:47:43Z saulius 

The following automatic conversions were performed:

'_symmetry_cell_setting' value 'Orthorhombic' changed to
'orthorhombic' according to
/home/saulius/struct/CIF-dictionaries/cif_core.dic dictionary named
'cif_core.dic' version 2.4.1 from 2010-06-29.

Automatic conversion script
Id: cif_fix_values 1715 2011-07-08 13:25:40Z adriana 
;
_cod_database_code 2209925
_cod_database_fobs_code 2209925

loop_
_symmetry_equiv_pos_as_xyz
'x, y, z'
'-x, -y, z+1/2'
'-x+1/2, y+1/2, z+1/2'
'x+1/2, -y+1/2, z'

loop_
_atom_site_type_symbol
_atom_site_label
_atom_site_fract_x
_atom_site_fract_y
_atom_site_fract_z
_atom_site_U_iso_or_equiv
_atom_site_adp_type
_atom_site_calc_flag
_atom_site_refinement_flags
_atom_site_occupancy
Br Br1 0.54430(3) 0.73308(3) 0.79476(12) 0.03527(14) Uani d . 1
O O1 0.4843(2) 0.3883(2) 0.7077(4) 0.0284(6) Uani d . 1
O O2 0.3909(2) 0.24387(19) 0.7917(10) 0.0367(6) Uani d . 1
C C1 0.3881(3) 0.3320(3) 0.7239(6) 0.0324(10) Uani d . 1
C C2 0.2941(3) 0.3891(3) 0.6602(6) 0.0282(9) Uani d . 1
C C3 0.1939(3) 0.3388(4) 0.6767(6) 0.0333(9) Uani d . 1
H H3 0.1877 0.2684 0.7298 0.040 Uiso calc R 1
C C4 0.1049(3) 0.3923(4) 0.6156(6) 0.0408(11) Uani d . 1
H H4 0.0371 0.3590 0.6286 0.049 Uiso calc R 1
C C5 0.1133(4) 0.4932(4) 0.5362(6) 0.0407(12) Uani d . 1
H H5 0.0514 0.5279 0.4918 0.049 Uiso calc R 1
C C6 0.2118(4) 0.5460(4) 0.5195(7) 0.0306(12) Uani d . 1
H H6 0.2168 0.6161 0.4648 0.037 Uiso calc R 1
C C7 0.3026(3) 0.4941(4) 0.5847(6) 0.0292(10) Uani d . 1
C C8 0.4055(3) 0.5443(3) 0.5733(5) 0.0268(9) Uani d . 1
H H8 0.4130 0.6151 0.5219 0.032 Uiso calc R 1
C C9 0.4909(3) 0.4918(3) 0.6346(5) 0.0256(8) Uani d . 1
C C10 0.6035(3) 0.5289(3) 0.6275(5) 0.0261(8) Uani d . 1
C C11 0.6799(4) 0.4572(4) 0.5590(6) 0.0330(10) Uani d . 1
H H11 0.6583 0.3865 0.5192 0.040 Uiso calc R 1
C C12 0.7865(4) 0.4862(5) 0.5475(7) 0.0369(14) Uani d . 1
H H12 0.8370 0.4366 0.5000 0.044 Uiso calc R 1
C C13 0.8172(3) 0.5889(4) 0.6067(6) 0.0366(10) Uani d . 1
H H13 0.8895 0.6103 0.5978 0.044 Uiso calc R 1
C C14 0.7440(3) 0.6617(4) 0.6790(6) 0.0326(9) Uani d . 1
H H14 0.7660 0.7315 0.7219 0.039 Uiso calc R 1
C C15 0.6384(3) 0.6301(3) 0.6871(5) 0.0291(9) Uani d . 1

loop_
_atom_site_aniso_label
_atom_site_aniso_U_11
_atom_site_aniso_U_22
_atom_site_aniso_U_33
_atom_site_aniso_U_12
_atom_site_aniso_U_13
_atom_site_aniso_U_23
Br1 0.0370(2) 0.02679(19) 0.0420(2) 0.00065(13) 0.0000(3) -0.0036(4)
O1 0.0314(14) 0.0205(13) 0.0335(15) -0.0020(11) -0.0018(12) 0.0019(12)
O2 0.0421(14) 0.0243(13) 0.0436(14) -0.0046(9) 0.001(3) 0.005(2)
C1 0.035(2) 0.027(2) 0.035(2) -0.0050(16) 0.0053(17) -0.0077(17)
C2 0.032(2) 0.0235(19) 0.029(2) -0.0019(15) 0.0018(16) -0.0073(17)
C3 0.039(2) 0.029(2) 0.032(2) -0.0099(17) 0.0071(18) -0.0055(18)
C4 0.033(2) 0.044(3) 0.045(3) -0.013(2) 0.009(2) -0.018(2)
C5 0.022(2) 0.051(3) 0.049(3) 0.0024(19) 0.0008(19) -0.012(2)
C6 0.026(2) 0.031(3) 0.035(3) -0.0019(18) -0.0024(18) -0.003(2)
C7 0.030(2) 0.030(2) 0.028(2) -0.0022(18) -0.0008(17) -0.0052(19)
C8 0.026(2) 0.0233(19) 0.031(2) 0.0008(15) 0.0028(16) 0.0023(17)
C9 0.031(2) 0.0196(17) 0.026(2) -0.0011(15) 0.0002(16) 0.0003(15)
C10 0.025(2) 0.0248(19) 0.028(2) -0.0009(15) -0.0051(16) 0.0042(17)
C11 0.035(2) 0.029(2) 0.035(3) 0.0034(19) -0.0011(19) -0.0020(19)
C12 0.035(3) 0.041(3) 0.035(3) 0.006(2) 0.003(2) 0.002(2)
C13 0.027(2) 0.041(3) 0.041(3) -0.0020(18) -0.0012(19) 0.004(2)
C14 0.033(2) 0.029(2) 0.036(2) -0.0076(17) -0.0045(18) 0.0047(18)
C15 0.031(2) 0.0251(19) 0.031(2) 0.0009(15) 0.0020(18) 0.0071(17)

loop_
_atom_type_symbol
_atom_type_description
_atom_type_scat_dispersion_real
_atom_type_scat_dispersion_imag
_atom_type_scat_source
C C 0.0033 0.0016 'International Tables Vol C Tables 4.2.6.8 and 6.1.1.4'
H H 0.0000 0.0000 'International Tables Vol C Tables 4.2.6.8 and 6.1.1.4'
O O 0.0106 0.0060 'International Tables Vol C Tables 4.2.6.8 and 6.1.1.4'
Br Br -0.2901 2.4595 'International Tables Vol C Tables 4.2.6.8 and 6.1.1.4'

loop_
_geom_angle_atom_site_label_1
_geom_angle_atom_site_label_2
_geom_angle_atom_site_label_3
_geom_angle
_geom_angle_publ_flag
C9 O1 C1 122.3(3) y
O2 C1 O1 116.9(4) ?
O2 C1 C2 126.8(4) ?
O1 C1 C2 116.3(4) ?
C7 C2 C3 119.9(4) ?
C7 C2 C1 120.6(4) ?
C3 C2 C1 119.5(4) ?
C4 C3 C2 119.6(4) ?
C4 C3 H3 120.2 ?
C2 C3 H3 120.2 ?
C5 C4 C3 120.6(4) ?
C5 C4 H4 119.7 ?
C3 C4 H4 119.7 ?
C4 C5 C6 121.1(5) ?
C4 C5 H5 119.5 ?
C6 C5 H5 119.5 ?
C7 C6 C5 119.0(5) ?
C7 C6 H6 120.5 ?
C5 C6 H6 120.5 ?
C6 C7 C2 119.6(4) ?
C6 C7 C8 121.7(4) ?
C2 C7 C8 118.6(4) ?
C9 C8 C7 120.3(4) ?
C9 C8 H8 119.9 ?
C7 C8 H8 119.9 ?
C8 C9 O1 122.0(4) ?
C8 C9 C10 127.6(4) ?
O1 C9 C10 110.3(3) ?
C15 C10 C11 117.3(4) ?
C15 C10 C9 123.9(4) ?
C11 C10 C9 118.8(4) ?
C12 C11 C10 122.0(5) ?
C12 C11 H11 119.0 ?
C10 C11 H11 119.0 ?
C13 C12 C11 118.5(5) ?
C13 C12 H12 120.7 ?
C11 C12 H12 120.7 ?
C12 C13 C14 121.2(4) ?
C12 C13 H13 119.4 ?
C14 C13 H13 119.4 ?
C15 C14 C13 118.6(4) ?
C15 C14 H14 120.7 ?
C13 C14 H14 120.7 ?
C10 C15 C14 122.4(4) ?
C10 C15 Br1 121.8(3) ?
C14 C15 Br1 115.7(3) ?

loop_
_geom_bond_atom_site_label_1
_geom_bond_atom_site_label_2
_geom_bond_distance
_geom_bond_publ_flag
Br1 C15 1.911(4) y
O1 C9 1.378(5) y
O1 C1 1.396(5) y
O2 C1 1.190(6) y
C1 C2 1.457(6) ?
C2 C7 1.404(6) ?
C2 C3 1.407(5) ?
C3 C4 1.378(6) ?
C3 H3 0.9500 ?
C4 C5 1.372(7) ?
C4 H4 0.9500 ?
C5 C6 1.402(7) ?
C5 H5 0.9500 ?
C6 C7 1.399(6) ?
C6 H6 0.9500 ?
C7 C8 1.434(6) ?
C8 C9 1.335(6) ?
C8 H8 0.9500 ?
C9 C10 1.488(5) ?
C10 C15 1.382(6) ?
C10 C11 1.400(6) ?
C11 C12 1.390(6) ?
C11 H11 0.9500 ?
C12 C13 1.381(8) ?
C12 H12 0.9500 ?
C13 C14 1.392(7) ?
C13 H13 0.9500 ?
C14 C15 1.386(6) ?
C14 H14 0.9500 ?

loop_
_geom_hbond_atom_site_label_D
_geom_hbond_atom_site_label_H
_geom_hbond_atom_site_label_A
_geom_hbond_site_symmetry_A
_geom_hbond_distance_DH
_geom_hbond_distance_HA
_geom_hbond_distance_DA
_geom_hbond_angle_DHA
C4 H4 O2 4_455 0.95 2.55 3.439(6) 155
C6 H6 O2 3_554 0.95 2.45 3.242(7) 140

loop_
_geom_torsion_atom_site_label_1
_geom_torsion_atom_site_label_2
_geom_torsion_atom_site_label_3
_geom_torsion_atom_site_label_4
_geom_torsion
C9 O1 C1 O2 -178.7(5)
C9 O1 C1 C2 -0.5(5)
O2 C1 C2 C7 179.1(6)
O1 C1 C2 C7 1.0(6)
O2 C1 C2 C3 -0.1(8)
O1 C1 C2 C3 -178.1(4)
C7 C2 C3 C4 1.2(6)
C1 C2 C3 C4 -179.6(4)
C2 C3 C4 C5 1.1(7)
C3 C4 C5 C6 -1.9(7)
C4 C5 C6 C7 0.3(7)
C5 C6 C7 C2 2.0(7)
C5 C6 C7 C8 -179.3(5)
C3 C2 C7 C6 -2.8(6)
C1 C2 C7 C6 178.1(4)
C3 C2 C7 C8 178.6(4)
C1 C2 C7 C8 -0.6(6)
C6 C7 C8 C9 -179.1(4)
C2 C7 C8 C9 -0.4(6)
C7 C8 C9 O1 1.0(6)
C7 C8 C9 C10 177.3(4)
C1 O1 C9 C8 -0.6(6)
C1 O1 C9 C10 -177.4(3)
C8 C9 C10 C15 53.5(6)
O1 C9 C10 C15 -129.9(4)
C8 C9 C10 C11 -127.4(5)
O1 C9 C10 C11 49.1(5)
C15 C10 C11 C12 -1.2(7)
C9 C10 C11 C12 179.7(4)
C10 C11 C12 C13 0.4(7)
C11 C12 C13 C14 1.0(8)
C12 C13 C14 C15 -1.5(7)
C11 C10 C15 C14 0.7(6)
C9 C10 C15 C14 179.7(4)
C11 C10 C15 Br1 -176.7(3)
C9 C10 C15 Br1 2.3(6)
C13 C14 C15 C10 0.6(6)
C13 C14 C15 Br1 178.1(3)

loop_
_cod_related_entry_id
_cod_related_entry_database
_cod_related_entry_code
1 ChemSpider 8669894
